data_4021466
loop_
_publ_author_name
'Konstantin Karaghiosoff'
'Thomas M. Klap\"otke'
'Peter Mayer'
'Holger Piotrowski'
'Kurt Polborn'
'Rodney L. Willer'
'Jan J. Weigand'

_publ_contact_author_address
;
Department Chemie
Ludwig-Maximilians Universit\"at
Butenandtstrasse 5-13 (Haus D)
D-81377 M\"unchen
Bundesrepublik Deutschland
;
_publ_contact_author_email tmk@cup.uni-muenchen.de
_publ_contact_author_fax +49-89-2180-77492
_publ_contact_author_name 'Thomas M. Klap\"otke '
_publ_contact_author_phone +49-89-2180-77491
_publ_section_title
;
 N-Nitroso- and N-Nitraminotetrazoles
;
_journal_name_full 'Journal of Organic Chemistry'
_journal_page_first 1295
_journal_page_last 1305
_journal_paper_doi 10.1021/jo0513820
_journal_volume 71
_journal_year 2006
_chemical_formula_moiety 'C3 H4 N6 O'
_chemical_formula_sum 'C3 H4 N6 O'
_chemical_formula_weight 140.104
_space_group_IT_number 14
_symmetry_cell_setting monoclinic
_symmetry_space_group_name_Hall '-P 2ybc'
_symmetry_space_group_name_H-M 'P 1 21/c 1'
_atom_sites_solution_hydrogens geom
_atom_sites_solution_primary direct
_atom_sites_solution_secondary difmap
_audit_author_name 'Mayer, P.'
_audit_block_code C3N6OH4_gn151_klapoetke
_audit_creation_date 29-Jul-02
_audit_creation_method 'form98_non/compatible with shelxl97-2'
_audit_update_record 12-Apr-05
_cell_angle_alpha 90.00
_cell_angle_beta 99.6469(15)
_cell_angle_gamma 90.00
_cell_formula_units_Z 4
_cell_length_a 6.0853(2)
_cell_length_b 8.1184(3)
_cell_length_c 11.6028(4)
_cell_measurement_reflns_used 5942
_cell_measurement_temperature 200(2)
_cell_measurement_theta_max 27.485
_cell_measurement_theta_min 3.134
_cell_volume 565.11(3)
_computing_cell_refinement 'HKL Scalepack (Otwinowski & Minor 1997)'
_computing_data_collection 'Collect (Nonius BV, 1997-2000)'
_computing_data_reduction 'HKL Denzo and Scalepack (Otwinowski & Minor 1997)'
_computing_structure_refinement 'SHELXL-97 (G. M. Sheldrick. University of G\"ottingen, 97-2 version)'
_computing_structure_solution
;
A. Altomare, M. C. Burla, M. Camalli, G. L. Cascarano, C. Giacovazzo, A.
Guagliardi, A. G. G. Moliterni, G. Polidori, R. Spagna: SIR97: a new tool for
crystal structure determination and refinement; J. Appl. Crystallogr. 1999,
32, 115-119.
;
_diffrn_ambient_temperature 200(2)
_diffrn_detector_area_resol_mean 9
_diffrn_measured_fraction_theta_full 0.997
_diffrn_measured_fraction_theta_max 0.997
_diffrn_measurement_device '95mm CCD camera on \k-goniostat'
_diffrn_measurement_device_type KappaCCD
_diffrn_orient_matrix_type 'by Nonius Collect from scalepack cell'
_diffrn_orient_matrix_UB_11 -0.1635587
_diffrn_orient_matrix_UB_12 -0.0087117
_diffrn_orient_matrix_UB_13 0.0010875
_diffrn_orient_matrix_UB_21 0.0317507
_diffrn_orient_matrix_UB_22 -0.0258976
_diffrn_orient_matrix_UB_23 0.0854354
_diffrn_orient_matrix_UB_31 -0.0050172
_diffrn_orient_matrix_UB_32 0.1201082
_diffrn_orient_matrix_UB_33 0.0185004
_diffrn_radiation_collimation 0.60
_diffrn_radiation_monochromator graphite
_diffrn_radiation_source 'rotating anode'
_diffrn_radiation_type MoK\a
_diffrn_radiation_wavelength 0.71073
_diffrn_reflns_av_R_equivalents 0.0338
_diffrn_reflns_av_sigmaI/netI 0.0267
_diffrn_reflns_limit_h_max 7
_diffrn_reflns_limit_h_min -7
_diffrn_reflns_limit_k_max 10
_diffrn_reflns_limit_k_min -10
_diffrn_reflns_limit_l_max 14
_diffrn_reflns_limit_l_min -15
_diffrn_reflns_number 8273
_diffrn_reflns_theta_full 27.51
_diffrn_reflns_theta_max 27.51
_diffrn_reflns_theta_min 3.40
_diffrn_source_current 75.00
_diffrn_source_power 4.125
_diffrn_source_type 'FR 591 generator'
_diffrn_source_voltage 55.00
_exptl_absorpt_coefficient_mu 0.132
_exptl_absorpt_correction_type none
_exptl_crystal_colour colourless
_exptl_crystal_density_diffrn 1.64677(9)
_exptl_crystal_density_method 'not measured'
_exptl_crystal_description block
_exptl_crystal_F_000 288
_exptl_crystal_size_max 0.35
_exptl_crystal_size_mid 0.20
_exptl_crystal_size_min 0.13
_refine_diff_density_max 0.218
_refine_diff_density_min -0.245
_refine_diff_density_rms 0.077
_refine_ls_extinction_coef 0.126(17)
_refine_ls_extinction_method SHELXL
_refine_ls_goodness_of_fit_ref 1.057
_refine_ls_hydrogen_treatment refall
_refine_ls_matrix_type full
_refine_ls_number_parameters 108
_refine_ls_number_reflns 1289
_refine_ls_number_restraints 0
_refine_ls_restrained_S_all 1.057
_refine_ls_R_factor_all 0.0505
_refine_ls_R_factor_gt 0.0431
_refine_ls_shift/su_max 0.000
_refine_ls_shift/su_mean 0.000
_refine_ls_structure_factor_coef Fsqd
_refine_ls_weighting_details 'calc w=1/[\s^2^(Fo^2^)+(0.0734P)^2^+0.0931P] where P=(Fo^2^+2Fc^2^)/3'
_refine_ls_weighting_scheme calc
_refine_ls_wR_factor_gt 0.1102
_refine_ls_wR_factor_ref 0.1170
_reflns_number_gt 1089
_reflns_number_total 1289
_reflns_threshold_expression >2sigma(I)
_cod_data_source_file jo0513820rom20050704_032910.cif
_cod_original_sg_symbol_H-M 'P 21/c'
_cod_database_code 4021466

loop_
_symmetry_equiv_pos_as_xyz
'x, y, z'
'-x, y+1/2, -z+1/2'
'-x, -y, -z'
'x, -y-1/2, z-1/2'

loop_
_atom_site_label
_atom_site_type_symbol
_atom_site_fract_x
_atom_site_fract_y
_atom_site_fract_z
_atom_site_U_iso_or_equiv
_atom_site_adp_type
_atom_site_occupancy
_atom_site_symmetry_multiplicity
_atom_site_calc_flag
O1 O -0.28739(19) -0.02635(14) 0.14809(9) 0.0454(3) Uani 1 1 d
N1 N -0.04350(18) 0.24875(13) 0.46010(10) 0.0297(3) Uani 1 1 d
N2 N 0.1136(2) 0.26939(15) 0.55571(10) 0.0374(3) Uani 1 1 d
N3 N 0.2750(2) 0.17095(15) 0.54116(11) 0.0394(3) Uani 1 1 d
N4 N 0.22691(19) 0.08332(15) 0.43765(10) 0.0368(3) Uani 1 1 d
N5 N -0.13345(19) 0.11159(14) 0.29552(9) 0.0311(3) Uani 1 1 d
N6 N -0.1191(2) -0.01152(14) 0.22145(10) 0.0363(3) Uani 1 1 d
C1 C 0.0282(2) 0.13757(15) 0.39219(11) 0.0291(3) Uani 1 1 d
C2 C -0.2679(2) 0.31086(18) 0.41877(13) 0.0351(4) Uani 1 1 d
H2A H -0.366(3) 0.281(2) 0.4741(16) 0.050(5) Uiso 1 1 d
H2B H -0.267(3) 0.434(2) 0.4037(16) 0.048(5) Uiso 1 1 d
C3 C -0.3324(2) 0.2146(2) 0.30311(13) 0.0381(4) Uani 1 1 d
H3A H -0.452(3) 0.143(3) 0.3100(17) 0.059(5) Uiso 1 1 d
H3B H -0.363(3) 0.287(2) 0.2347(16) 0.050(5) Uiso 1 1 d

loop_
_atom_site_aniso_label
_atom_site_aniso_U_11
_atom_site_aniso_U_22
_atom_site_aniso_U_33
_atom_site_aniso_U_23
_atom_site_aniso_U_13
_atom_site_aniso_U_12
O1 0.0493(7) 0.0477(7) 0.0384(6) -0.0094(4) 0.0048(5) -0.0059(5)
N1 0.0281(6) 0.0304(6) 0.0299(6) -0.0014(4) 0.0029(4) -0.0030(4)
N2 0.0360(7) 0.0400(7) 0.0343(6) 0.0028(5) -0.0002(5) -0.0062(5)
N3 0.0354(7) 0.0409(7) 0.0398(7) 0.0054(5) 0.0003(5) -0.0033(5)
N4 0.0312(7) 0.0358(6) 0.0430(7) 0.0047(5) 0.0048(5) 0.0014(5)
N5 0.0318(6) 0.0299(6) 0.0321(6) -0.0047(4) 0.0068(4) -0.0002(4)
N6 0.0446(7) 0.0330(6) 0.0329(6) -0.0040(4) 0.0113(5) -0.0037(5)
C1 0.0269(7) 0.0276(6) 0.0337(6) 0.0028(5) 0.0082(5) -0.0011(5)
C2 0.0289(7) 0.0361(8) 0.0402(7) -0.0079(6) 0.0055(6) 0.0028(5)
C3 0.0289(7) 0.0441(8) 0.0397(8) -0.0074(6) 0.0010(6) 0.0042(6)

loop_
_atom_type_symbol
_atom_type_description
_atom_type_scat_dispersion_real
_atom_type_scat_dispersion_imag
_atom_type_scat_source
C C 0.0033 0.0016 'International Tables Vol C Tables 4.2.6.8 and 6.1.1.4'
H H 0.0000 0.0000 'International Tables Vol C Tables 4.2.6.8 and 6.1.1.4'
N N 0.0061 0.0033 'International Tables Vol C Tables 4.2.6.8 and 6.1.1.4'
O O 0.0106 0.0060 'International Tables Vol C Tables 4.2.6.8 and 6.1.1.4'

loop_
_exptl_crystal_face_index_h
_exptl_crystal_face_index_k
_exptl_crystal_face_index_l
_exptl_crystal_face_perp_dist
1 0 0 0.090000
-1 0 0 0.100000
0 1 -4 0.050000
0 -1 4 0.080000
-4 -4 -1 0.110000
-1 16 8 0.150000
1 -16 -8 0.190000
8 -11 -7 0.170000
4 3 -10 0.080000
-4 -3 10 0.100000

loop_
_geom_angle_atom_site_label_1
_geom_angle_atom_site_label_2
_geom_angle_atom_site_label_3
_geom_angle
C1 N1 N2 108.46(12)
C1 N1 C2 115.14(11)
N2 N1 C2 136.31(12)
N3 N2 N1 105.31(11)
N2 N3 N4 111.99(11)
C1 N4 N3 102.88(11)
N6 N5 C1 121.71(12)
N6 N5 C3 127.09(11)
C1 N5 C3 110.05(11)
O1 N6 N5 112.69(12)
N4 C1 N1 111.36(12)
N4 C1 N5 139.44(13)
N1 C1 N5 109.18(12)
N1 C2 C3 101.43(10)
N1 C2 H2A 109.9(11)
C3 C2 H2A 110.5(11)
N1 C2 H2B 111.4(10)
C3 C2 H2B 110.8(10)
H2A C2 H2B 112.2(15)
N5 C3 C2 104.18(11)
N5 C3 H3A 108.0(12)
C2 C3 H3A 108.8(12)
N5 C3 H3B 109.4(11)
C2 C3 H3B 112.9(11)
H3A C3 H3B 113.1(15)

loop_
_geom_bond_atom_site_label_1
_geom_bond_atom_site_label_2
_geom_bond_distance
O1 N6 1.2228(17)
N1 C1 1.3194(18)
N1 N2 1.3482(16)
N1 C2 1.4593(17)
N2 N3 1.2989(19)
N3 N4 1.3843(17)
N4 C1 1.3120(17)
N5 N6 1.3305(16)
N5 C1 1.3784(18)
N5 C3 1.4862(18)
C2 C3 1.5457(19)
C2 H2A 0.979(18)
C2 H2B 1.01(2)
C3 H3A 0.94(2)
C3 H3B 0.979(19)

loop_
_geom_torsion_atom_site_label_1
_geom_torsion_atom_site_label_2
_geom_torsion_atom_site_label_3
_geom_torsion_atom_site_label_4
_geom_torsion
C1 N1 N2 N3 0.62(14)
C2 N1 N2 N3 176.81(14)
N1 N2 N3 N4 -0.67(15)
N2 N3 N4 C1 0.47(15)
C1 N5 N6 O1 172.81(11)
C3 N5 N6 O1 6.29(19)
N3 N4 C1 N1 -0.05(14)
N3 N4 C1 N5 -178.10(16)
N2 N1 C1 N4 -0.35(15)
C2 N1 C1 N4 -177.45(11)
N2 N1 C1 N5 178.31(10)
C2 N1 C1 N5 1.21(16)
N6 N5 C1 N4 8.2(2)
C3 N5 C1 N4 176.81(16)
N6 N5 C1 N1 -169.85(11)
C3 N5 C1 N1 -1.27(15)
C1 N1 C2 C3 -0.62(15)
N2 N1 C2 C3 -176.63(14)
N6 N5 C3 C2 168.66(13)
C1 N5 C3 C2 0.85(15)
N1 C2 C3 N5 -0.16(14)

loop_
_reflns_scale_group_code
_reflns_scale_meas_F
1 1.0

loop_
_cod_related_entry_id
_cod_related_entry_database
_cod_related_entry_code
1 ChemSpider 21154559
